data_4083696
loop_
_publ_author_name
'Hao, Peng'
'Zhang, Shu'
'Sun, Wen-Hua'
'Shi, Qisong'
'Adewuyi, Sherrif'
'Lu, Xiaoming'
'Li, Peizhou'

_publ_section_title
;
 Synthesis, Characterization and Ethylene Oligomerization Studies of
 Nickel Complexes Bearing 2-Benzimidazolylpyridine Derivatives
;
_journal_issue 9
_journal_name_full Organometallics
_journal_page_first 2439
_journal_paper_doi 10.1021/om070049e
_journal_volume 26
_journal_year 2007
_chemical_formula_sum 'C26 H29 Cl2 N5 Ni O'
_chemical_formula_weight 557.13
_chemical_name_systematic
;
{(E)-2,6-dimethyl-N-(1-(6-(1-methyl-1H-benzo[d]imidazol-2-yl)
pyridin-2-yl)ethylidene)benzenamine}dichloronickel
;
_space_group_IT_number 2
_symmetry_cell_setting triclinic
_symmetry_space_group_name_Hall '-P 1'
_symmetry_space_group_name_H-M 'P -1'
_atom_sites_solution_hydrogens geom
_atom_sites_solution_primary direct
_atom_sites_solution_secondary difmap
_audit_creation_method SHELXL-97
_cell_angle_alpha 70.6870(10)
_cell_angle_beta 80.1010(10)
_cell_angle_gamma 86.3540(10)
_cell_formula_units_Z 2
_cell_length_a 8.6398(3)
_cell_length_b 12.7231(4)
_cell_length_c 12.8188(4)
_cell_measurement_reflns_used 6436
_cell_measurement_temperature 293(2)
_cell_measurement_theta_max 28.34
_cell_measurement_theta_min 1.70
_cell_volume 1309.98(7)
_computing_cell_refinement 'Siemens SMART & SAINT'
_computing_data_collection 'Siemens SMART'
_computing_data_reduction 'Siemens XPREP'
_computing_molecular_graphics 'Bruker SHELXTL'
_computing_publication_material 'Bruker SHELXTL'
_computing_structure_refinement 'Siemens SHELXTL'
_computing_structure_solution 'Siemens SHELXTL'
_diffrn_ambient_temperature 293(2)
_diffrn_measured_fraction_theta_full 0.986
_diffrn_measured_fraction_theta_max 0.986
_diffrn_measurement_device_type 'Bruker P4'
_diffrn_measurement_method '\w scans'
_diffrn_radiation_monochromator graphite
_diffrn_radiation_source 'fine-focus sealed tube'
_diffrn_radiation_type MoK\a
_diffrn_radiation_wavelength 0.71073
_diffrn_reflns_av_R_equivalents 0.0214
_diffrn_reflns_av_sigmaI/netI 0.0270
_diffrn_reflns_limit_h_max 7
_diffrn_reflns_limit_h_min -11
_diffrn_reflns_limit_k_max 16
_diffrn_reflns_limit_k_min -16
_diffrn_reflns_limit_l_max 16
_diffrn_reflns_limit_l_min -17
_diffrn_reflns_number 16294
_diffrn_reflns_theta_full 28.34
_diffrn_reflns_theta_max 28.34
_diffrn_reflns_theta_min 1.70
_diffrn_standards_decay_% none
_diffrn_standards_interval_count none
_diffrn_standards_interval_time none
_diffrn_standards_number none
_exptl_absorpt_coefficient_mu 0.973
_exptl_absorpt_correction_T_max 0.9530
_exptl_absorpt_correction_T_min 0.7589
_exptl_absorpt_correction_type empirical
_exptl_absorpt_process_details 'SADABS (Sheldrick, 1996)'
_exptl_crystal_density_diffrn 1.412
_exptl_crystal_density_method 'not measured'
_exptl_crystal_description needle
_exptl_crystal_F_000 580
_exptl_crystal_size_max 0.30
_exptl_crystal_size_mid 0.10
_exptl_crystal_size_min 0.05
_refine_diff_density_max 0.408
_refine_diff_density_min -0.351
_refine_diff_density_rms 0.057
_refine_ls_extinction_method none
_refine_ls_goodness_of_fit_ref 1.108
_refine_ls_hydrogen_treatment constr
_refine_ls_matrix_type full
_refine_ls_number_parameters 316
_refine_ls_number_reflns 6436
_refine_ls_number_restraints 0
_refine_ls_restrained_S_all 1.108
_refine_ls_R_factor_gt 0.0344
_refine_ls_shift/su_max 0.001
_refine_ls_shift/su_mean 0.000
_refine_ls_structure_factor_coef Fsqd
_refine_ls_weighting_details 'calc w=1/[\s^2^(Fo^2^)+(0.0594P)^2^+0.1473P] where P=(Fo^2^+2Fc^2^)/3'
_refine_ls_weighting_scheme calc
_refine_ls_wR_factor_gt 0.1004
_refine_ls_wR_factor_ref 0.1046
_reflns_number_gt 5181
_reflns_number_total 6436
_reflns_threshold_expression >2sigma(I)
_cod_data_source_file om070049esi20070118_011004.cif
_cod_data_source_block L1NiCl2
_cod_depositor_comments
;
The following automatic conversions were performed:

'_symmetry_cell_setting' value 'Triclinic' changed to 'triclinic'
according to
/usr/data/users/saulius/automatic-downloads/retrospective/ACS/lib/dictionaries/cif_core.dic
dictionary named 'cif_core.dic' version 2.4.2 from 2011-04-26.

Automatic conversion script
Id: cif_fix_values 2281 2013-09-26 08:29:07Z andrius 
;
_cod_original_sg_symbol_H-M P-1
_cod_database_code 4083696
_refine_ls_r_factor_ref 0.0441

loop_
_symmetry_equiv_pos_as_xyz
'x, y, z'
'-x, -y, -z'

loop_
_atom_site_label
_atom_site_type_symbol
_atom_site_fract_x
_atom_site_fract_y
_atom_site_fract_z
_atom_site_U_iso_or_equiv
_atom_site_adp_type
_atom_site_occupancy
_atom_site_symmetry_multiplicity
_atom_site_calc_flag
_atom_site_refinement_flags
Ni Ni 0.12210(2) 0.715515(18) 0.207483(19) 0.03263(9) Uani 1 1 d .
Cl2 Cl 0.34978(5) 0.74742(4) 0.08436(4) 0.04543(13) Uani 1 1 d .
Cl1 Cl 0.16524(7) 0.71553(5) 0.37924(5) 0.05030(14) Uani 1 1 d .
N4 N -0.18346(18) 0.98382(13) 0.16815(14) 0.0369(3) Uani 1 1 d .
N3 N 0.10802(17) 0.53608(12) 0.24378(13) 0.0344(3) Uani 1 1 d .
N1 N 0.02801(17) 0.87496(12) 0.16361(13) 0.0353(3) Uani 1 1 d .
N2 N -0.11000(17) 0.68604(12) 0.24043(13) 0.0334(3) Uani 1 1 d .
C15 C 0.2384(2) 0.46155(14) 0.23542(17) 0.0372(4) Uani 1 1 d .
C13 C -0.0313(2) 0.49737(15) 0.27232(16) 0.0367(4) Uani 1 1 d .
C12 C -0.1605(2) 0.58120(15) 0.27236(16) 0.0357(4) Uani 1 1 d .
C20 C 0.3057(2) 0.40541(16) 0.33016(19) 0.0440(5) Uani 1 1 d .
C7 C -0.1276(2) 0.87804(15) 0.18814(15) 0.0337(4) Uani 1 1 d .
C6 C -0.0552(2) 1.05306(15) 0.12983(16) 0.0377(4) Uani 1 1 d .
C8 C -0.2121(2) 0.77184(15) 0.23073(15) 0.0343(4) Uani 1 1 d .
C1 C 0.0774(2) 0.98407(15) 0.12594(15) 0.0352(4) Uani 1 1 d .
C11 C -0.3195(2) 0.55724(18) 0.29979(19) 0.0473(5) Uani 1 1 d .
H11A H -0.3542 0.4841 0.3229 0.057 Uiso 1 1 calc R
C9 C -0.3731(2) 0.75272(18) 0.25785(19) 0.0463(5) Uani 1 1 d .
H9A H -0.4440 0.8116 0.2531 0.056 Uiso 1 1 calc R
C2 C 0.2282(2) 1.02872(18) 0.08897(17) 0.0435(4) Uani 1 1 d .
H2A H 0.3166 0.9834 0.0860 0.052 Uiso 1 1 calc R
C16 C 0.2926(2) 0.44926(16) 0.13098(19) 0.0434(5) Uani 1 1 d .
C14 C -0.0747(3) 0.37788(16) 0.3028(2) 0.0517(5) Uani 1 1 d .
H14A H 0.0190 0.3335 0.2996 0.078 Uiso 1 1 calc R
H14B H -0.1379 0.3701 0.2511 0.078 Uiso 1 1 calc R
H14C H -0.1331 0.3533 0.3773 0.078 Uiso 1 1 calc R
C23 C -0.3465(2) 1.02258(19) 0.1797(2) 0.0534(6) Uani 1 1 d .
H23A H -0.4155 0.9596 0.2078 0.080 Uiso 1 1 calc R
H23B H -0.3690 1.0692 0.1079 0.080 Uiso 1 1 calc R
H23C H -0.3622 1.0643 0.2309 0.080 Uiso 1 1 calc R
C5 C -0.0418(3) 1.16836(17) 0.0977(2) 0.0507(5) Uani 1 1 d .
H5A H -0.1295 1.2144 0.1003 0.061 Uiso 1 1 calc R
C22 C 0.2134(3) 0.5090(2) 0.03149(19) 0.0555(6) Uani 1 1 d .
H22A H 0.2660 0.4907 -0.0327 0.083 Uiso 1 1 calc R
H22B H 0.2181 0.5879 0.0164 0.083 Uiso 1 1 calc R
H22C H 0.1056 0.4864 0.0472 0.083 Uiso 1 1 calc R
C3 C 0.2404(3) 1.14278(18) 0.05707(19) 0.0525(5) Uani 1 1 d .
H3A H 0.3391 1.1752 0.0317 0.063 Uiso 1 1 calc R
C4 C 0.1081(3) 1.21069(18) 0.0620(2) 0.0570(6) Uani 1 1 d .
H4A H 0.1214 1.2873 0.0403 0.068 Uiso 1 1 calc R
C10 C -0.4252(2) 0.64452(19) 0.2919(2) 0.0525(5) Uani 1 1 d .
H10A H -0.5325 0.6302 0.3097 0.063 Uiso 1 1 calc R
C19 C 0.4342(3) 0.33520(17) 0.3162(2) 0.0564(6) Uani 1 1 d .
H19A H 0.4830 0.2967 0.3774 0.068 Uiso 1 1 calc R
C17 C 0.4197(3) 0.37778(18) 0.1227(2) 0.0559(6) Uani 1 1 d .
H17A H 0.4576 0.3678 0.0542 0.067 Uiso 1 1 calc R
C18 C 0.4895(3) 0.32221(19) 0.2136(3) 0.0629(7) Uani 1 1 d .
H18A H 0.5749 0.2754 0.2063 0.075 Uiso 1 1 calc R
C21 C 0.2440(3) 0.4164(2) 0.4422(2) 0.0599(6) Uani 1 1 d .
H21A H 0.1570 0.4677 0.4359 0.090 Uiso 1 1 calc R
H21B H 0.3255 0.4436 0.4687 0.090 Uiso 1 1 calc R
H21C H 0.2097 0.3450 0.4939 0.090 Uiso 1 1 calc R
O1 O 0.7284(5) 0.1227(2) 0.3702(3) 0.1445(13) Uani 1 1 d .
C25 C 0.7867(6) -0.0473(4) 0.6443(3) 0.1189(15) Uani 1 1 d .
H25A H 0.7621 0.0152 0.6706 0.178 Uiso 1 1 calc R
H25B H 0.8911 -0.0734 0.6560 0.178 Uiso 1 1 calc R
H25C H 0.7131 -0.1060 0.6849 0.178 Uiso 1 1 calc R
C26 C 0.8088(5) -0.0966(3) 0.4722(3) 0.1020(12) Uani 1 1 d .
H26A H 0.7983 -0.0635 0.3947 0.153 Uiso 1 1 calc R
H26B H 0.7352 -0.1564 0.5072 0.153 Uiso 1 1 calc R
H26C H 0.9137 -0.1251 0.4778 0.153 Uiso 1 1 calc R
C24 C 0.7371(5) 0.0891(3) 0.4703(3) 0.1031(12) Uani 1 1 d .
H24A H 0.7136 0.1395 0.5095 0.124 Uiso 1 1 calc R
N5 N 0.7776(3) -0.0140(2) 0.52721(18) 0.0706(6) Uani 1 1 d .

loop_
_atom_site_aniso_label
_atom_site_aniso_U_11
_atom_site_aniso_U_22
_atom_site_aniso_U_33
_atom_site_aniso_U_23
_atom_site_aniso_U_13
_atom_site_aniso_U_12
Ni 0.02443(12) 0.03194(13) 0.04153(15) -0.01401(10) -0.00058(9) -0.00179(8)
Cl2 0.0315(2) 0.0485(3) 0.0520(3) -0.0169(2) 0.00715(19) -0.00362(19)
Cl1 0.0533(3) 0.0547(3) 0.0490(3) -0.0243(2) -0.0114(2) 0.0043(2)
N4 0.0361(8) 0.0334(8) 0.0413(9) -0.0121(7) -0.0087(7) 0.0059(6)
N3 0.0316(7) 0.0300(7) 0.0412(9) -0.0130(6) -0.0019(6) -0.0011(6)
N1 0.0298(7) 0.0330(8) 0.0425(9) -0.0128(7) -0.0029(6) -0.0018(6)
N2 0.0273(7) 0.0344(8) 0.0394(8) -0.0132(6) -0.0045(6) -0.0021(6)
C15 0.0312(9) 0.0274(8) 0.0528(12) -0.0154(8) -0.0003(8) -0.0031(7)
C13 0.0355(9) 0.0317(9) 0.0422(10) -0.0121(8) -0.0025(8) -0.0039(7)
C12 0.0319(9) 0.0343(9) 0.0407(10) -0.0121(8) -0.0037(7) -0.0056(7)
C20 0.0402(10) 0.0315(9) 0.0582(13) -0.0110(9) -0.0078(9) -0.0038(8)
C7 0.0308(9) 0.0349(9) 0.0357(9) -0.0118(8) -0.0063(7) 0.0023(7)
C6 0.0435(10) 0.0351(9) 0.0361(10) -0.0132(8) -0.0080(8) 0.0007(8)
C8 0.0282(8) 0.0369(9) 0.0362(9) -0.0102(8) -0.0049(7) 0.0011(7)
C1 0.0393(9) 0.0331(9) 0.0349(9) -0.0129(7) -0.0053(7) -0.0046(7)
C11 0.0336(10) 0.0440(11) 0.0622(13) -0.0143(10) -0.0041(9) -0.0101(8)
C9 0.0281(9) 0.0475(11) 0.0582(13) -0.0115(10) -0.0065(8) 0.0042(8)
C2 0.0408(10) 0.0461(11) 0.0448(11) -0.0176(9) -0.0014(8) -0.0078(8)
C16 0.0390(10) 0.0372(10) 0.0580(13) -0.0237(9) 0.0002(9) -0.0067(8)
C14 0.0451(11) 0.0335(10) 0.0740(16) -0.0164(10) -0.0010(10) -0.0102(8)
C23 0.0381(11) 0.0461(12) 0.0709(15) -0.0148(11) -0.0080(10) 0.0114(9)
C5 0.0628(14) 0.0351(10) 0.0569(13) -0.0167(10) -0.0148(11) 0.0042(9)
C22 0.0594(14) 0.0590(14) 0.0544(14) -0.0284(12) -0.0035(11) -0.0073(11)
C3 0.0603(14) 0.0479(12) 0.0495(13) -0.0161(10) -0.0027(10) -0.0184(10)
C4 0.0752(16) 0.0347(11) 0.0623(15) -0.0145(10) -0.0131(12) -0.0106(10)
C10 0.0239(9) 0.0575(13) 0.0693(15) -0.0109(11) -0.0072(9) -0.0054(8)
C19 0.0433(12) 0.0321(10) 0.0890(18) -0.0103(11) -0.0170(12) 0.0025(8)
C17 0.0443(12) 0.0453(12) 0.0812(17) -0.0346(12) 0.0118(11) -0.0067(9)
C18 0.0400(11) 0.0374(11) 0.108(2) -0.0287(13) 0.0049(13) 0.0031(9)
C21 0.0712(16) 0.0507(13) 0.0534(14) -0.0091(11) -0.0153(12) 0.0042(11)
O1 0.237(4) 0.0914(19) 0.118(2) -0.0249(17) -0.093(3) 0.033(2)
C25 0.160(4) 0.140(4) 0.0563(19) -0.024(2) -0.020(2) -0.033(3)
C26 0.165(4) 0.0601(18) 0.081(2) -0.0260(17) -0.017(2) 0.003(2)
C24 0.149(4) 0.073(2) 0.107(3) -0.044(2) -0.050(3) 0.020(2)
N5 0.0954(17) 0.0657(14) 0.0544(13) -0.0213(11) -0.0171(12) -0.0027(12)

loop_
_atom_type_symbol
_atom_type_description
_atom_type_scat_dispersion_real
_atom_type_scat_dispersion_imag
_atom_type_scat_source
C C 0.0033 0.0016 'International Tables Vol C Tables 4.2.6.8 and 6.1.1.4'
H H 0.0000 0.0000 'International Tables Vol C Tables 4.2.6.8 and 6.1.1.4'
Cl Cl 0.1484 0.1585 'International Tables Vol C Tables 4.2.6.8 and 6.1.1.4'
N N 0.0061 0.0033 'International Tables Vol C Tables 4.2.6.8 and 6.1.1.4'
Ni Ni 0.3393 1.1124 'International Tables Vol C Tables 4.2.6.8 and 6.1.1.4'
O O 0.0106 0.0060 'International Tables Vol C Tables 4.2.6.8 and 6.1.1.4'

loop_
_geom_angle_atom_site_label_1
_geom_angle_atom_site_label_2
_geom_angle_atom_site_label_3
_geom_angle
N2 Ni N1 77.78(6)
N2 Ni N3 76.21(6)
N1 Ni N3 152.60(6)
N2 Ni Cl2 149.45(5)
N1 Ni Cl2 99.31(4)
N3 Ni Cl2 98.66(4)
N2 Ni Cl1 100.38(5)
N1 Ni Cl1 94.34(5)
N3 Ni Cl1 98.66(4)
Cl2 Ni Cl1 110.17(2)
C7 N4 C6 106.89(15)
C7 N4 C23 128.82(17)
C6 N4 C23 124.25(16)
C13 N3 C15 119.16(15)
C13 N3 Ni 114.70(12)
C15 N3 Ni 126.12(11)
C7 N1 C1 106.34(15)
C7 N1 Ni 113.81(12)
C1 N1 Ni 139.40(12)
C12 N2 C8 121.03(15)
C12 N2 Ni 119.38(12)
C8 N2 Ni 119.58(12)
C20 C15 C16 122.73(18)
C20 C15 N3 119.46(18)
C16 C15 N3 117.82(18)
N3 C13 C12 115.81(16)
N3 C13 C14 125.90(18)
C12 C13 C14 118.28(16)
N2 C12 C11 121.05(17)
N2 C12 C13 113.75(15)
C11 C12 C13 125.19(17)
C15 C20 C19 116.8(2)
C15 C20 C21 122.35(19)
C19 C20 C21 120.9(2)
N1 C7 N4 111.99(16)
N1 C7 C8 117.97(15)
N4 C7 C8 130.04(16)
N4 C6 C5 132.12(19)
N4 C6 C1 106.38(16)
C5 C6 C1 121.50(19)
N2 C8 C9 120.40(17)
N2 C8 C7 110.38(15)
C9 C8 C7 129.20(16)
N1 C1 C2 130.56(18)
N1 C1 C6 108.38(16)
C2 C1 C6 121.06(18)
C10 C11 C12 118.38(19)
C10 C11 H11A 120.8
C12 C11 H11A 120.8
C10 C9 C8 118.57(18)
C10 C9 H9A 120.7
C8 C9 H9A 120.7
C3 C2 C1 117.1(2)
C3 C2 H2A 121.5
C1 C2 H2A 121.5
C17 C16 C15 117.8(2)
C17 C16 C22 121.2(2)
C15 C16 C22 121.00(18)
C13 C14 H14A 109.5
C13 C14 H14B 109.5
H14A C14 H14B 109.5
C13 C14 H14C 109.5
H14A C14 H14C 109.5
H14B C14 H14C 109.5
N4 C23 H23A 109.5
N4 C23 H23B 109.5
H23A C23 H23B 109.5
N4 C23 H23C 109.5
H23A C23 H23C 109.5
H23B C23 H23C 109.5
C4 C5 C6 116.5(2)
C4 C5 H5A 121.7
C6 C5 H5A 121.7
C16 C22 H22A 109.5
C16 C22 H22B 109.5
H22A C22 H22B 109.5
C16 C22 H22C 109.5
H22A C22 H22C 109.5
H22B C22 H22C 109.5
C2 C3 C4 121.5(2)
C2 C3 H3A 119.2
C4 C3 H3A 119.2
C5 C4 C3 122.3(2)
C5 C4 H4A 118.8
C3 C4 H4A 118.8
C9 C10 C11 120.53(18)
C9 C10 H10A 119.7
C11 C10 H10A 119.7
C18 C19 C20 121.3(2)
C18 C19 H19A 119.4
C20 C19 H19A 119.4
C18 C17 C16 121.0(2)
C18 C17 H17A 119.5
C16 C17 H17A 119.5
C17 C18 C19 120.4(2)
C17 C18 H18A 119.8
C19 C18 H18A 119.8
C20 C21 H21A 109.5
C20 C21 H21B 109.5
H21A C21 H21B 109.5
C20 C21 H21C 109.5
H21A C21 H21C 109.5
H21B C21 H21C 109.5
N5 C25 H25A 109.5
N5 C25 H25B 109.5
H25A C25 H25B 109.5
N5 C25 H25C 109.5
H25A C25 H25C 109.5
H25B C25 H25C 109.5
N5 C26 H26A 109.5
N5 C26 H26B 109.5
H26A C26 H26B 109.5
N5 C26 H26C 109.5
H26A C26 H26C 109.5
H26B C26 H26C 109.5
O1 C24 N5 124.9(3)
O1 C24 H24A 117.6
N5 C24 H24A 117.6
C24 N5 C25 121.9(3)
C24 N5 C26 120.1(3)
C25 N5 C26 118.1(3)

loop_
_geom_bond_atom_site_label_1
_geom_bond_atom_site_label_2
_geom_bond_distance
Ni N2 2.0100(14)
Ni N1 2.0701(15)
Ni N3 2.1809(15)
Ni Cl2 2.2662(5)
Ni Cl1 2.2954(6)
N4 C7 1.357(2)
N4 C6 1.377(2)
N4 C23 1.462(2)
N3 C13 1.277(2)
N3 C15 1.438(2)
N1 C7 1.328(2)
N1 C1 1.379(2)
N2 C12 1.337(2)
N2 C8 1.346(2)
C15 C20 1.393(3)
C15 C16 1.396(3)
C13 C12 1.494(3)
C13 C14 1.495(3)
C12 C11 1.386(3)
C20 C19 1.405(3)
C20 C21 1.492(3)
C7 C8 1.469(2)
C6 C5 1.393(3)
C6 C1 1.402(3)
C8 C9 1.391(3)
C1 C2 1.396(3)
C11 C10 1.381(3)
C11 H11A 0.9300
C9 C10 1.379(3)
C9 H9A 0.9300
C2 C3 1.377(3)
C2 H2A 0.9300
C16 C17 1.394(3)
C16 C22 1.505(3)
C14 H14A 0.9600
C14 H14B 0.9600
C14 H14C 0.9600
C23 H23A 0.9600
C23 H23B 0.9600
C23 H23C 0.9600
C5 C4 1.378(3)
C5 H5A 0.9300
C22 H22A 0.9600
C22 H22B 0.9600
C22 H22C 0.9600
C3 C4 1.394(3)
C3 H3A 0.9300
C4 H4A 0.9300
C10 H10A 0.9300
C19 C18 1.380(4)
C19 H19A 0.9300
C17 C18 1.365(4)
C17 H17A 0.9300
C18 H18A 0.9300
C21 H21A 0.9600
C21 H21B 0.9600
C21 H21C 0.9600
O1 C24 1.225(4)
C25 N5 1.434(4)
C25 H25A 0.9600
C25 H25B 0.9600
C25 H25C 0.9600
C26 N5 1.436(4)
C26 H26A 0.9600
C26 H26B 0.9600
C26 H26C 0.9600
C24 N5 1.332(4)
C24 H24A 0.9300

loop_
_geom_torsion_atom_site_label_1
_geom_torsion_atom_site_label_2
_geom_torsion_atom_site_label_3
_geom_torsion_atom_site_label_4
_geom_torsion
N2 Ni N3 C13 -2.94(14)
N1 Ni N3 C13 -21.7(2)
Cl2 Ni N3 C13 -152.21(13)
Cl1 Ni N3 C13 95.70(14)
N2 Ni N3 C15 175.34(16)
N1 Ni N3 C15 156.59(15)
Cl2 Ni N3 C15 26.07(15)
Cl1 Ni N3 C15 -86.01(15)
N2 Ni N1 C7 6.10(13)
N3 Ni N1 C7 24.7(2)
Cl2 Ni N1 C7 155.12(12)
Cl1 Ni N1 C7 -93.60(13)
N2 Ni N1 C1 177.0(2)
N3 Ni N1 C1 -164.38(16)
Cl2 Ni N1 C1 -34.0(2)
Cl1 Ni N1 C1 77.29(19)
N1 Ni N2 C12 174.88(15)
N3 Ni N2 C12 3.59(14)
Cl2 Ni N2 C12 87.23(16)
Cl1 Ni N2 C12 -92.88(14)
N1 Ni N2 C8 -5.52(13)
N3 Ni N2 C8 -176.81(15)
Cl2 Ni N2 C8 -93.17(15)
Cl1 Ni N2 C8 86.72(13)
C13 N3 C15 C20 -87.5(2)
Ni N3 C15 C20 94.28(19)
C13 N3 C15 C16 92.8(2)
Ni N3 C15 C16 -85.38(19)
C15 N3 C13 C12 -176.46(16)
Ni N3 C13 C12 2.0(2)
C15 N3 C13 C14 2.3(3)
Ni N3 C13 C14 -179.30(17)
C8 N2 C12 C11 -2.0(3)
Ni N2 C12 C11 177.59(15)
C8 N2 C12 C13 176.71(16)
Ni N2 C12 C13 -3.7(2)
N3 C13 C12 N2 0.9(3)
C14 C13 C12 N2 -177.92(18)
N3 C13 C12 C11 179.6(2)
C14 C13 C12 C11 0.7(3)
C16 C15 C20 C19 0.7(3)
N3 C15 C20 C19 -179.00(17)
C16 C15 C20 C21 -178.1(2)
N3 C15 C20 C21 2.3(3)
C1 N1 C7 N4 0.2(2)
Ni N1 C7 N4 174.06(12)
C1 N1 C7 C8 179.99(15)
Ni N1 C7 C8 -6.2(2)
C6 N4 C7 N1 -0.9(2)
C23 N4 C7 N1 177.17(19)
C6 N4 C7 C8 179.36(18)
C23 N4 C7 C8 -2.6(3)
C7 N4 C6 C5 -179.2(2)
C23 N4 C6 C5 2.6(3)
C7 N4 C6 C1 1.2(2)
C23 N4 C6 C1 -177.00(18)
C12 N2 C8 C9 2.4(3)
Ni N2 C8 C9 -177.20(15)
C12 N2 C8 C7 -176.58(16)
Ni N2 C8 C7 3.8(2)
N1 C7 C8 N2 1.8(2)
N4 C7 C8 N2 -178.50(18)
N1 C7 C8 C9 -177.1(2)
N4 C7 C8 C9 2.6(3)
C7 N1 C1 C2 -179.8(2)
Ni N1 C1 C2 8.9(3)
C7 N1 C1 C6 0.5(2)
Ni N1 C1 C6 -170.77(15)
N4 C6 C1 N1 -1.1(2)
C5 C6 C1 N1 179.28(18)
N4 C6 C1 C2 179.24(17)
C5 C6 C1 C2 -0.4(3)
N2 C12 C11 C10 0.9(3)
C13 C12 C11 C10 -177.7(2)
N2 C8 C9 C10 -1.7(3)
C7 C8 C9 C10 177.1(2)
N1 C1 C2 C3 -179.42(19)
C6 C1 C2 C3 0.2(3)
C20 C15 C16 C17 -0.2(3)
N3 C15 C16 C17 179.46(17)
C20 C15 C16 C22 178.21(18)
N3 C15 C16 C22 -2.1(3)
N4 C6 C5 C4 -179.4(2)
C1 C6 C5 C4 0.1(3)
C1 C2 C3 C4 0.3(3)
C6 C5 C4 C3 0.4(3)
C2 C3 C4 C5 -0.6(4)
C8 C9 C10 C11 0.6(4)
C12 C11 C10 C9 -0.2(4)
C15 C20 C19 C18 -0.5(3)
C21 C20 C19 C18 178.3(2)
C15 C16 C17 C18 -0.4(3)
C22 C16 C17 C18 -178.8(2)
C16 C17 C18 C19 0.6(3)
C20 C19 C18 C17 -0.1(3)
O1 C24 N5 C25 179.4(4)
O1 C24 N5 C26 -2.6(7)
